data_2202491
loop_
_publ_author_name
'Xiao-Ji Cao'
'Yuan-Jiang Pan'

_publ_section_title
;
 The complex of flunixin and meglumine
;
_journal_issue 10
_journal_name_full 'Acta Crystallographica Section E'
_journal_page_first o1471
_journal_page_last o1473
_journal_paper_doi 10.1107/S1600536803019470
_journal_volume 59
_journal_year 2003
_chemical_formula_moiety 'C7 H18 N O5 1+ , C14 H10 F3 N2 O2 1-'
_chemical_formula_sum 'C21 H28 F3 N3 O7'
_chemical_formula_weight 491.46
_chemical_name_systematic
;
(2S,3R,4R,5R)-2,3,4,5,6-pentahydroxy-N-methyl-1-hexanaminium-2-
[2-methyl-3-(trifluoromethyl)anilino]nicotinate
;
_space_group_IT_number 4
_symmetry_cell_setting monoclinic
_symmetry_space_group_name_Hall 'P 2yb'
_symmetry_space_group_name_H-M 'P 1 21 1'
_atom_sites_solution_hydrogens geom
_atom_sites_solution_primary direct
_atom_sites_solution_secondary difmap
_cell_angle_alpha 90.00
_cell_angle_beta 91.860(10)
_cell_angle_gamma 90.00
_cell_formula_units_Z 2
_cell_length_a 9.9100(10)
_cell_length_b 6.9140(10)
_cell_length_c 16.578(2)
_cell_measurement_reflns_used 28
_cell_measurement_temperature 296(2)
_cell_measurement_theta_max 14.75
_cell_measurement_theta_min 3.69
_cell_volume 1135.3(2)
_computing_cell_refinement XSCANS
_computing_data_collection 'XSCANS (Siemens, 1994)'
_computing_data_reduction 'SHELXTL (Siemens, 1991)'
_computing_molecular_graphics SHELXTL
_computing_publication_material SHELXTL
_computing_structure_refinement 'SHELXL97 (Sheldrick, 1997)'
_computing_structure_solution 'SHELXS97 (Sheldrick, 1997)'
_diffrn_ambient_temperature 296(2)
_diffrn_measured_fraction_theta_full 1.000
_diffrn_measured_fraction_theta_max 1.000
_diffrn_measurement_device_type 'Siemens P4'
_diffrn_measurement_method '\w scan'
_diffrn_radiation_monochromator graphite
_diffrn_radiation_source 'normal-focus sealed tube'
_diffrn_radiation_type MoK\a
_diffrn_radiation_wavelength 0.71073
_diffrn_reflns_av_R_equivalents 0.0136
_diffrn_reflns_av_sigmaI/netI 0.0255
_diffrn_reflns_limit_h_max 13
_diffrn_reflns_limit_h_min -12
_diffrn_reflns_limit_k_max 9
_diffrn_reflns_limit_k_min -8
_diffrn_reflns_limit_l_max 22
_diffrn_reflns_limit_l_min -22
_diffrn_reflns_number 6316
_diffrn_reflns_theta_full 29.00
_diffrn_reflns_theta_max 29.00
_diffrn_reflns_theta_min 1.23
_diffrn_standards_decay_% 1.92
_diffrn_standards_interval_count 97
_diffrn_standards_number 3
_exptl_absorpt_coefficient_mu 0.123
_exptl_absorpt_correction_type none
_exptl_crystal_colour colourless
_exptl_crystal_density_diffrn 1.438
_exptl_crystal_density_method 'not measured'
_exptl_crystal_description prism
_exptl_crystal_F_000 516
_exptl_crystal_size_max 0.52
_exptl_crystal_size_mid 0.52
_exptl_crystal_size_min 0.38
_refine_diff_density_max 0.199
_refine_diff_density_min -0.165
_refine_ls_extinction_coef 0.022(3)
_refine_ls_extinction_expression Fc^*^=kFc[1+0.001xFc^2^\l^3^/sin(2\q)]^-1/4^
_refine_ls_extinction_method SHELXL97
_refine_ls_goodness_of_fit_ref 0.975
_refine_ls_hydrogen_treatment mixed
_refine_ls_matrix_type full
_refine_ls_number_parameters 327
_refine_ls_number_reflns 3269
_refine_ls_number_restraints 4
_refine_ls_restrained_S_all 0.975
_refine_ls_R_factor_all 0.0436
_refine_ls_R_factor_gt 0.0334
_refine_ls_shift/su_max <0.001
_refine_ls_shift/su_mean 0.000
_refine_ls_structure_factor_coef Fsqd
_refine_ls_weighting_details 'calc w = 1/[\s^2^(Fo^2^)+(0.0534P)^2^] where P = (Fo^2^+2Fc^2^)/3'
_refine_ls_weighting_scheme calc
_refine_ls_wR_factor_gt 0.0822
_refine_ls_wR_factor_ref 0.0847
_reflns_number_gt 2594
_reflns_number_total 3269
_reflns_threshold_expression 'I > 2\s(I)'
_cod_data_source_file ci6259.cif
_cod_data_source_block I
_cod_depositor_comments
;
The following automatic conversions were performed:
'_symmetry_cell_setting' value 'Monoclinic' changed to 'monoclinic'
according to '/home/saulius/struct/CIF-dictionaries/cif_core.dic'
dictionary named 'cif_core.dic' version 2.4.1 from 2010-06-29.

Automatic conversion script
Id: cif_fix_enum 1527 2010-12-29 10:47:43Z saulius 

The following automatic conversions were performed:

'_symmetry_cell_setting' value 'Monoclinic' changed to 'monoclinic'
according to /home/saulius/struct/CIF-dictionaries/cif_core.dic
dictionary named 'cif_core.dic' version 2.4.1 from 2010-06-29.

Automatic conversion script
Id: cif_fix_values 1715 2011-07-08 13:25:40Z adriana 
;
_cod_original_cell_volume 1135.2(2)
_cod_original_sg_symbol_H-M 'P 21'
_cod_database_code 2202491
_cod_database_fobs_code 2202491

loop_
_symmetry_equiv_pos_as_xyz
'x, y, z'
'-x, y+1/2, -z'

loop_
_atom_site_label
_atom_site_fract_x
_atom_site_fract_y
_atom_site_fract_z
_atom_site_U_iso_or_equiv
_atom_site_adp_type
_atom_site_calc_flag
_atom_site_refinement_flags
_atom_site_occupancy
_atom_site_disorder_assembly
_atom_site_disorder_group
_atom_site_type_symbol
F1 0.88860(19) -0.0075(4) 0.82433(11) 0.0986(7) Uani d . 1 . . F
F2 0.98091(17) 0.1020(4) 0.93284(13) 0.1025(7) Uani d . 1 . . F
F3 0.8559(2) -0.1486(3) 0.93711(13) 0.1013(7) Uani d . 1 . . F
O1 0.19090(13) 0.1331(2) 0.62123(8) 0.0432(3) Uani d . 1 . . O
O2 0.31828(15) -0.0150(2) 0.71467(8) 0.0489(4) Uani d . 1 . . O
O3 0.15186(12) 0.1747(2) 0.40978(9) 0.0422(3) Uani d . 1 . . O
H3O 0.0983 0.1016 0.4309 0.051 Uiso calc R 1 . . H
O4 0.05526(12) 0.4356(2) 0.53848(8) 0.0382(3) Uani d . 1 . . O
H4O 0.0988 0.3482 0.5603 0.046 Uiso calc R 1 . . H
O5 0.33528(14) 0.5779(2) 0.41394(8) 0.0383(3) Uani d . 1 . . O
H5O 0.3874 0.4935 0.3996 0.046 Uiso calc R 1 . . H
O6 0.27968(14) 0.8519(2) 0.51769(8) 0.0365(3) Uani d . 1 . . O
H6O 0.2536 0.9256 0.5527 0.044 Uiso calc R 1 . . H
O7 0.49468(13) 0.8112(2) 0.62824(9) 0.0408(3) Uani d . 1 . . O
H7O 0.4296 0.8536 0.6519 0.049 Uiso calc R 1 . . H
N1 0.2587(2) 0.4629(4) 0.87041(13) 0.0813(8) Uani d . 1 . . N
N2 0.39371(19) 0.1974(3) 0.84289(10) 0.0468(4) Uani d D 1 . . N
N3 0.63483(15) 0.4518(3) 0.64228(9) 0.0322(3) Uani d D 1 . . N
C1 0.1518(4) 0.5734(7) 0.85174(19) 0.1049(15) Uani d . 1 . . C
H1 0.1350 0.6789 0.8847 0.126 Uiso calc R 1 . . H
C2 0.0651(3) 0.5410(5) 0.78684(17) 0.0808(10) Uani d . 1 . . C
H2 -0.0100 0.6192 0.7771 0.097 Uiso calc R 1 . . H
C3 0.0936(2) 0.3887(4) 0.73691(13) 0.0530(6) Uani d . 1 . . C
H3 0.0371 0.3636 0.6922 0.064 Uiso calc R 1 . . H
C4 0.20487(18) 0.2722(3) 0.75215(11) 0.0381(4) Uani d . 1 . . C
C5 0.2847(2) 0.3135(4) 0.82266(12) 0.0464(5) Uani d . 1 . . C
C6 0.5133(2) 0.2385(3) 0.88682(10) 0.0399(5) Uani d . 1 . . C
C7 0.5324(2) 0.4071(4) 0.93148(12) 0.0509(6) Uani d . 1 . . C
H7 0.4608 0.4918 0.9385 0.061 Uiso calc R 1 . . H
C8 0.6589(3) 0.4485(4) 0.96556(14) 0.0581(6) Uani d . 1 . . C
H8 0.6712 0.5612 0.9955 0.070 Uiso calc R 1 . . H
C9 0.7655(2) 0.3266(4) 0.95586(13) 0.0556(6) Uani d . 1 . . C
H9 0.8507 0.3593 0.9767 0.067 Uiso calc R 1 . . H
C10 0.7461(2) 0.1537(4) 0.91470(12) 0.0495(5) Uani d . 1 . . C
C11 0.6186(2) 0.1030(3) 0.88144(11) 0.0449(5) Uani d . 1 . . C
C12 0.24000(17) 0.1186(3) 0.69172(10) 0.0338(4) Uani d . 1 . . C
C13 0.8669(3) 0.0259(5) 0.90239(18) 0.0684(8) Uani d . 1 . . C
C14 0.5928(3) -0.0870(4) 0.83979(17) 0.0670(7) Uani d . 1 . . C
H14A 0.6650 -0.1750 0.8531 0.080 Uiso calc R 1 . . H
H14B 0.5877 -0.0672 0.7824 0.080 Uiso calc R 1 . . H
H14C 0.5091 -0.1402 0.8572 0.080 Uiso calc R 1 . . H
C15 0.0902(2) 0.3598(3) 0.39744(12) 0.0414(4) Uani d . 1 . . C
H15A -0.0067 0.3435 0.3908 0.050 Uiso calc R 1 . . H
H15B 0.1229 0.4166 0.3483 0.050 Uiso calc R 1 . . H
C16 0.12052(17) 0.4959(3) 0.46768(10) 0.0322(4) Uani d . 1 . . C
H16 0.0850 0.6236 0.4527 0.039 Uiso calc R 1 . . H
C17 0.27170(17) 0.5175(3) 0.48546(10) 0.0289(4) Uani d . 1 . . C
H17 0.3087 0.3917 0.5022 0.035 Uiso calc R 1 . . H
C18 0.30405(16) 0.6662(3) 0.55185(10) 0.0291(4) Uani d . 1 . . C
H18 0.2454 0.6456 0.5975 0.035 Uiso calc R 1 . . H
C19 0.45376(15) 0.6513(3) 0.58031(10) 0.0292(3) Uani d . 1 . . C
H19 0.5092 0.6488 0.5324 0.035 Uiso calc R 1 . . H
C20 0.48473(17) 0.4710(3) 0.62930(13) 0.0380(4) Uani d . 1 . . C
H20A 0.4419 0.4791 0.6810 0.046 Uiso calc R 1 . . H
H20B 0.4494 0.3582 0.6010 0.046 Uiso calc R 1 . . H
C21 0.6783(3) 0.3969(7) 0.72321(13) 0.0794(11) Uani d . 1 . . C
H21A 0.6338 0.2794 0.7380 0.095 Uiso calc R 1 . . H
H21B 0.6558 0.4978 0.7602 0.095 Uiso calc R 1 . . H
H21C 0.7742 0.3770 0.7251 0.095 Uiso calc R 1 . . H
H2N 0.400(2) 0.096(2) 0.8143(11) 0.036(6) Uiso d D 1 . . H
H3NA 0.677(2) 0.554(3) 0.6272(14) 0.051(7) Uiso d D 1 . . H
H3NB 0.665(3) 0.371(4) 0.6072(14) 0.063(8) Uiso d D 1 . . H

loop_
_atom_site_aniso_label
_atom_site_aniso_U_11
_atom_site_aniso_U_22
_atom_site_aniso_U_33
_atom_site_aniso_U_12
_atom_site_aniso_U_13
_atom_site_aniso_U_23
F1 0.0841(11) 0.1262(19) 0.0852(11) 0.0382(13) -0.0006(9) -0.0232(13)
F2 0.0589(9) 0.1076(17) 0.1386(16) 0.0131(11) -0.0342(10) -0.0239(15)
F3 0.0974(13) 0.0738(13) 0.1303(16) 0.0257(11) -0.0344(12) 0.0168(13)
O1 0.0484(7) 0.0431(8) 0.0375(6) 0.0065(7) -0.0048(5) -0.0081(7)
O2 0.0525(8) 0.0485(9) 0.0451(7) 0.0137(8) -0.0053(6) -0.0103(7)
O3 0.0333(6) 0.0309(7) 0.0628(9) -0.0016(6) 0.0092(6) -0.0089(7)
O4 0.0278(6) 0.0345(7) 0.0526(7) 0.0027(6) 0.0061(5) 0.0004(6)
O5 0.0445(7) 0.0283(7) 0.0430(7) 0.0037(6) 0.0143(6) 0.0006(6)
O6 0.0477(7) 0.0244(6) 0.0374(7) 0.0093(6) 0.0023(6) -0.0018(5)
O7 0.0299(6) 0.0359(7) 0.0571(8) -0.0073(6) 0.0064(6) -0.0133(7)
N1 0.0825(15) 0.097(2) 0.0626(12) 0.0427(16) -0.0252(11) -0.0438(14)
N2 0.0511(10) 0.0479(11) 0.0408(9) 0.0087(9) -0.0081(8) -0.0106(8)
N3 0.0290(7) 0.0347(8) 0.0328(7) -0.0002(7) -0.0007(6) 0.0003(7)
C1 0.104(2) 0.125(3) 0.0840(19) 0.067(2) -0.0283(18) -0.068(2)
C2 0.0725(17) 0.098(2) 0.0710(16) 0.0497(18) -0.0151(13) -0.0356(17)
C3 0.0486(11) 0.0694(16) 0.0410(10) 0.0161(12) 0.0004(9) -0.0126(11)
C4 0.0349(9) 0.0453(12) 0.0344(8) 0.0045(9) 0.0052(7) -0.0047(9)
C5 0.0475(11) 0.0531(13) 0.0386(10) 0.0098(10) 0.0011(8) -0.0107(10)
C6 0.0470(11) 0.0437(11) 0.0288(9) -0.0003(9) -0.0020(8) 0.0021(9)
C7 0.0566(13) 0.0544(15) 0.0417(10) 0.0031(11) -0.0007(10) -0.0084(10)
C8 0.0681(14) 0.0576(15) 0.0482(11) -0.0058(13) -0.0056(10) -0.0138(12)
C9 0.0557(13) 0.0616(16) 0.0485(12) -0.0065(13) -0.0129(10) -0.0008(12)
C10 0.0538(12) 0.0528(14) 0.0411(10) 0.0059(12) -0.0116(9) 0.0069(11)
C11 0.0554(12) 0.0421(12) 0.0365(9) 0.0056(10) -0.0103(9) 0.0030(9)
C12 0.0280(7) 0.0357(10) 0.0379(9) -0.0028(8) 0.0038(7) -0.0056(8)
C13 0.0586(15) 0.0706(19) 0.0746(17) 0.0132(14) -0.0191(12) -0.0012(16)
C14 0.0720(16) 0.0463(15) 0.0806(17) 0.0150(13) -0.0304(14) -0.0109(13)
C15 0.0377(9) 0.0387(11) 0.0471(10) 0.0012(9) -0.0074(8) -0.0042(9)
C16 0.0293(8) 0.0259(9) 0.0412(9) 0.0034(7) -0.0014(7) 0.0013(8)
C17 0.0271(8) 0.0245(8) 0.0351(8) 0.0025(7) 0.0026(6) 0.0012(7)
C18 0.0268(7) 0.0246(9) 0.0360(8) 0.0020(7) 0.0031(6) -0.0006(7)
C19 0.0252(7) 0.0265(9) 0.0361(8) -0.0030(7) 0.0042(6) 0.0001(8)
C20 0.0245(8) 0.0382(11) 0.0511(11) -0.0048(8) -0.0006(8) 0.0093(9)
C21 0.0528(13) 0.141(3) 0.0435(11) 0.0038(18) -0.0087(10) 0.0229(17)

loop_
_atom_type_symbol
_atom_type_description
_atom_type_scat_dispersion_real
_atom_type_scat_dispersion_imag
_atom_type_scat_source
C C 0.0033 0.0000 'International Tables Vol C Tables 4.2.6.8 and 6.1.1.4'
H H 0.0000 0.0000 'International Tables Vol C Tables 4.2.6.8 and 6.1.1.4'
N N 0.0061 0.0000 'International Tables Vol C Tables 4.2.6.8 and 6.1.1.4'
O O 0.0106 0.0000 'International Tables Vol C Tables 4.2.6.8 and 6.1.1.4'
F F 0.0171 0.0000 'International Tables Vol C Tables 4.2.6.8 and 6.1.1.4'

loop_
_geom_angle_atom_site_label_1
_geom_angle_atom_site_label_2
_geom_angle_atom_site_label_3
_geom_angle
_geom_angle_publ_flag
C15 O3 H3O 109.5 ?
C16 O4 H4O 109.5 ?
C17 O5 H5O 109.5 ?
C18 O6 H6O 109.5 ?
C19 O7 H7O 109.5 ?
C5 N1 C1 118.3(2) ?
C5 N2 C6 130.7(2) yes
C5 N2 H2N 114.7(15) ?
C6 N2 H2N 112.3(15) ?
C21 N3 C20 114.83(16) ?
C21 N3 H3NA 110.7(16) ?
C20 N3 H3NA 111.7(17) ?
C21 N3 H3NB 110.7(19) ?
C20 N3 H3NB 108.5(19) ?
H3NA N3 H3NB 99(2) ?
N1 C1 C2 124.1(3) ?
N1 C1 H1 118.0 ?
C2 C1 H1 118.0 ?
C1 C2 C3 117.5(3) ?
C1 C2 H2 121.3 ?
C3 C2 H2 121.3 ?
C2 C3 C4 121.0(2) ?
C2 C3 H3 119.5 ?
C4 C3 H3 119.5 ?
C3 C4 C5 116.97(19) ?
C3 C4 C12 119.26(17) ?
C5 C4 C12 123.65(17) ?
N1 C5 N2 118.20(19) ?
N1 C5 C4 122.2(2) ?
N2 C5 C4 119.64(19) ?
C7 C6 N2 123.1(2) ?
C7 C6 C11 120.18(19) ?
N2 C6 C11 116.69(19) ?
C8 C7 C6 119.7(2) ?
C8 C7 H7 120.2 ?
C6 C7 H7 120.2 ?
C9 C8 C7 121.1(2) ?
C9 C8 H8 119.4 ?
C7 C8 H8 119.4 ?
C8 C9 C10 119.6(2) ?
C8 C9 H9 120.2 ?
C10 C9 H9 120.2 ?
C9 C10 C11 121.1(2) ?
C9 C10 C13 118.3(2) ?
C11 C10 C13 120.5(2) ?
C10 C11 C6 117.9(2) ?
C10 C11 C14 122.4(2) ?
C6 C11 C14 119.69(19) ?
O1 C12 O2 123.88(17) ?
O1 C12 C4 118.09(18) ?
O2 C12 C4 118.02(15) ?
F2 C13 F1 105.9(3) ?
F2 C13 F3 105.8(2) ?
F1 C13 F3 106.1(3) ?
F2 C13 C10 112.7(3) ?
F1 C13 C10 112.7(2) ?
F3 C13 C10 113.1(3) ?
C11 C14 H14A 109.5 ?
C11 C14 H14B 109.5 ?
H14A C14 H14B 109.5 ?
C11 C14 H14C 109.5 ?
H14A C14 H14C 109.5 ?
H14B C14 H14C 109.5 ?
O3 C15 C16 111.81(15) ?
O3 C15 H15A 109.3 ?
C16 C15 H15A 109.3 ?
O3 C15 H15B 109.3 ?
C16 C15 H15B 109.3 ?
H15A C15 H15B 107.9 ?
O4 C16 C15 111.55(16) ?
O4 C16 C17 109.86(14) ?
C15 C16 C17 112.17(14) ?
O4 C16 H16 107.7 ?
C15 C16 H16 107.7 ?
C17 C16 H16 107.7 ?
O5 C17 C16 109.05(14) ?
O5 C17 C18 108.25(14) ?
C16 C17 C18 112.69(14) ?
O5 C17 H17 108.9 ?
C16 C17 H17 108.9 ?
C18 C17 H17 108.9 ?
O6 C18 C17 106.93(13) ?
O6 C18 C19 109.34(14) ?
C17 C18 C19 110.54(13) ?
O6 C18 H18 110.0 ?
C17 C18 H18 110.0 ?
C19 C18 H18 110.0 ?
O7 C19 C20 107.05(13) ?
O7 C19 C18 111.99(14) ?
C20 C19 C18 113.24(14) ?
O7 C19 H19 108.1 ?
C20 C19 H19 108.1 ?
C18 C19 H19 108.1 ?
N3 C20 C19 109.40(14) ?
N3 C20 H20A 109.8 ?
C19 C20 H20A 109.8 ?
N3 C20 H20B 109.8 ?
C19 C20 H20B 109.8 ?
H20A C20 H20B 108.2 ?
N3 C21 H21A 109.5 ?
N3 C21 H21B 109.5 ?
H21A C21 H21B 109.5 ?
N3 C21 H21C 109.5 ?
H21A C21 H21C 109.5 ?
H21B C21 H21C 109.5 ?

loop_
_geom_bond_atom_site_label_1
_geom_bond_atom_site_label_2
_geom_bond_site_symmetry_2
_geom_bond_distance
_geom_bond_publ_flag
F1 C13 . 1.339(3) ?
F2 C13 . 1.331(3) ?
F3 C13 . 1.343(4) ?
O1 C12 . 1.255(2) y
O2 C12 . 1.257(2) y
O3 C15 . 1.430(3) y
O3 H3O . 0.82 ?
O4 C16 . 1.421(2) y
O4 H4O . 0.82 ?
O5 C17 . 1.423(2) y
O5 H5O . 0.82 ?
O6 C18 . 1.420(2) y
O6 H6O . 0.82 ?
O7 C19 . 1.413(2) y
O7 H7O . 0.82 ?
N1 C5 . 1.332(3) yes
N1 C1 . 1.334(4) yes
N2 C5 . 1.378(3) yes
N2 C6 . 1.399(3) yes
N2 H2N . 0.85(2) ?
N3 C21 . 1.446(3) y
N3 C20 . 1.502(2) y
N3 H3NA . 0.86(2) ?
N3 H3NB . 0.87(3) ?
C1 C2 . 1.374(4) ?
C1 H1 . 0.93 ?
C2 C3 . 1.375(4) ?
C2 H2 . 0.93 ?
C3 C4 . 1.382(3) ?
C3 H3 . 0.93 ?
C4 C5 . 1.419(3) ?
C4 C12 . 1.508(3) ?
C6 C7 . 1.391(3) ?
C6 C11 . 1.408(3) ?
C7 C8 . 1.388(3) ?
C7 H7 . 0.93 ?
C8 C9 . 1.365(4) ?
C8 H8 . 0.93 ?
C9 C10 . 1.387(4) ?
C9 H9 . 0.93 ?
C10 C11 . 1.406(3) ?
C10 C13 . 1.507(4) ?
C11 C14 . 1.502(4) ?
C14 H14A . 0.96 ?
C14 H14B . 0.96 ?
C14 H14C . 0.96 ?
C15 C16 . 1.520(3) ?
C15 H15A . 0.97 ?
C15 H15B . 0.97 ?
C16 C17 . 1.525(2) ?
C16 H16 . 0.98 ?
C17 C18 . 1.533(2) ?
C17 H17 . 0.98 ?
C18 C19 . 1.546(2) ?
C18 H18 . 0.98 ?
C19 C20 . 1.514(3) ?
C19 H19 . 0.98 ?
C20 H20A . 0.97 ?
C20 H20B . 0.97 ?
C21 H21A . 0.96 ?
C21 H21B . 0.96 ?
C21 H21C . 0.96 ?

loop_
_geom_hbond_atom_site_label_D
_geom_hbond_atom_site_label_H
_geom_hbond_atom_site_label_A
_geom_hbond_site_symmetry_A
_geom_hbond_distance_DH
_geom_hbond_distance_HA
_geom_hbond_distance_DA
_geom_hbond_angle_DHA
N2 H2N O2 . 0.85(2) 1.97(2) 2.670(2) 139(2)
O4 H4O O1 . 0.82 2.00 2.818(2) 175
O6 H6O O1 1_565 0.82 1.95 2.757(2) 170
O7 H7O O2 1_565 0.82 1.79 2.591(2) 166
O3 H3O O4 2_546 0.82 1.99 2.792(2) 168
O5 H5O O7 2_646 0.82 1.79 2.608(2) 178
N3 H3NA O3 2_656 0.86(2) 2.01(2) 2.776(2) 148(2)
N3 H3NB O5 2_646 0.87(3) 2.05(2) 2.767(2) 139(3)
N3 H3NB O6 2_646 0.87(3) 2.16(2) 2.894(2) 142(3)

loop_
_geom_torsion_atom_site_label_1
_geom_torsion_atom_site_label_2
_geom_torsion_atom_site_label_3
_geom_torsion_atom_site_label_4
_geom_torsion
_geom_torsion_publ_flag
C5 N1 C1 C2 1.1(7) ?
N1 C1 C2 C3 -2.2(7) ?
C1 C2 C3 C4 0.5(5) ?
C2 C3 C4 C5 2.0(4) ?
C2 C3 C4 C12 -174.2(3) ?
C1 N1 C5 N2 -178.8(3) ?
C1 N1 C5 C4 1.7(5) ?
C6 N2 C5 N1 -26.6(4) ?
C6 N2 C5 C4 153.0(2) ?
C3 C4 C5 N1 -3.2(4) ?
C12 C4 C5 N1 172.9(2) ?
C3 C4 C5 N2 177.3(2) ?
C12 C4 C5 N2 -6.6(3) ?
C5 N2 C6 C7 11.8(3) ?
C5 N2 C6 C11 -165.6(2) ?
N2 C6 C7 C8 -172.3(2) ?
C11 C6 C7 C8 5.0(3) ?
C6 C7 C8 C9 0.2(4) ?
C7 C8 C9 C10 -3.2(4) ?
C8 C9 C10 C11 1.1(3) ?
C8 C9 C10 C13 177.8(3) ?
C9 C10 C11 C6 3.9(3) ?
C13 C10 C11 C6 -172.7(2) ?
C9 C10 C11 C14 -177.2(2) ?
C13 C10 C11 C14 6.2(3) ?
C7 C6 C11 C10 -6.9(3) ?
N2 C6 C11 C10 170.58(18) ?
C7 C6 C11 C14 174.1(2) ?
N2 C6 C11 C14 -8.4(3) ?
C3 C4 C12 O1 18.5(3) y
C5 C4 C12 O1 -157.5(2) ?
C3 C4 C12 O2 -162.5(2) ?
C5 C4 C12 O2 21.5(3) y
C9 C10 C13 F2 -1.2(4) ?
C11 C10 C13 F2 175.5(2) ?
C9 C10 C13 F1 -121.0(3) ?
C11 C10 C13 F1 55.7(4) ?
C9 C10 C13 F3 118.7(3) ?
C11 C10 C13 F3 -64.6(3) ?
O3 C15 C16 O4 -68.73(19) ?
O3 C15 C16 C17 55.0(2) ?
O4 C16 C17 O5 -179.99(15) ?
C15 C16 C17 O5 55.3(2) ?
O4 C16 C17 C18 -59.75(19) ?
C15 C16 C17 C18 175.58(15) ?
O5 C17 C18 O6 47.45(17) ?
C16 C17 C18 O6 -73.25(17) ?
O5 C17 C18 C19 -71.48(17) ?
C16 C17 C18 C19 167.82(14) ?
O6 C18 C19 O7 49.79(18) ?
C17 C18 C19 O7 167.24(14) ?
O6 C18 C19 C20 170.96(14) ?
C17 C18 C19 C20 -71.59(19) ?
C21 N3 C20 C19 136.7(3) ?
O7 C19 C20 N3 -65.53(18) ?
C18 C19 C20 N3 170.56(15) ?

loop_
_cod_related_entry_id
_cod_related_entry_database
_cod_related_entry_code
1 ChemSpider 35875
